data_2226248
loop_
_publ_author_name
'Yeksan, Nuray'
'Uzkara, Ece'
'Zeybek, Orhan'
'Asker, Erol'

_publ_section_title
;
 <i>N</i>-[(<i>E</i>)-(9-Ethyl-9<i>H</i>-carbazol-3-yl)methylidene]aniline
;
_journal_coeditor_code OM2337
_journal_issue 6
_journal_name_full 'Acta Crystallographica Section E'
_journal_page_first o1456
_journal_paper_doi 10.1107/S1600536810018660
_journal_volume 66
_journal_year 2010
_chemical_formula_iupac 'C21 H18 N2'
_chemical_formula_moiety 'C21 H18 N2'
_chemical_formula_sum 'C21 H18 N2'
_chemical_formula_weight 298.37
_chemical_name_systematic
;
<i>N</i>-[(<i>E</i>)-(9-Ethyl-9<i>H</i>-carbazol-3-yl)methylidene]aniline
;
_space_group_IT_number 14
_symmetry_cell_setting monoclinic
_symmetry_space_group_name_Hall '-P 2yn'
_symmetry_space_group_name_H-M 'P 1 21/n 1'
_atom_sites_solution_hydrogens geom
_atom_sites_solution_primary direct
_atom_sites_solution_secondary difmap
_cell_angle_alpha 90
_cell_angle_beta 91.1620(10)
_cell_angle_gamma 90
_cell_formula_units_Z 4
_cell_length_a 15.3350(3)
_cell_length_b 5.9692(10)
_cell_length_c 17.5447(3)
_cell_measurement_reflns_used 8828
_cell_measurement_temperature 295(2)
_cell_measurement_theta_max 25.3
_cell_measurement_theta_min 2.3
_cell_volume 1605.7(3)
_computing_cell_refinement 'CrystalStructure (Rigaku & Rigaku/MSC, 2003)'
_computing_data_collection 'CrystalStructure (Rigaku & Rigaku/MSC, 2003)'
_computing_data_reduction 'SORTAV (Blessing, 1995)'
_computing_molecular_graphics 'ORTEP-3 for Windows (Farrugia, 1997)'
_computing_publication_material 'WinGX (Farrugia, 1999)'
_computing_structure_refinement 'SHELXL97 (Sheldrick, 2008)'
_computing_structure_solution 'SIR92 (Altomare <i>et al.</i>, 1993)'
_diffrn_ambient_temperature 295(2)
_diffrn_measured_fraction_theta_full 0.978
_diffrn_measured_fraction_theta_max 0.978
_diffrn_measurement_device_type 'Rigaku R-AXIS RAPID S'
_diffrn_measurement_method \w
_diffrn_radiation_monochromator graphite
_diffrn_radiation_type MoK\a
_diffrn_radiation_wavelength 0.71073
_diffrn_reflns_av_R_equivalents 0.0296
_diffrn_reflns_limit_h_max 18
_diffrn_reflns_limit_h_min -18
_diffrn_reflns_limit_k_max 7
_diffrn_reflns_limit_k_min -6
_diffrn_reflns_limit_l_max 20
_diffrn_reflns_limit_l_min -20
_diffrn_reflns_number 28963
_diffrn_reflns_theta_full 25.23
_diffrn_reflns_theta_max 25.23
_diffrn_reflns_theta_min 2.32
_exptl_absorpt_coefficient_mu 0.073
_exptl_absorpt_correction_type none
_exptl_crystal_colour yellow
_exptl_crystal_density_diffrn 1.234
_exptl_crystal_density_method 'not measured'
_exptl_crystal_description prism
_exptl_crystal_F_000 632
_exptl_crystal_size_max 0.6
_exptl_crystal_size_mid 0.4
_exptl_crystal_size_min 0.2
_refine_diff_density_max 0.141
_refine_diff_density_min -0.125
_refine_ls_extinction_coef 0.0123(17)
_refine_ls_extinction_method 'SHELXL97 (Sheldrick, 2008)'
_refine_ls_goodness_of_fit_ref 1.409
_refine_ls_hydrogen_treatment constr
_refine_ls_matrix_type full
_refine_ls_number_parameters 209
_refine_ls_number_reflns 2838
_refine_ls_number_restraints 0
_refine_ls_restrained_S_all 1.409
_refine_ls_R_factor_all 0.0627
_refine_ls_R_factor_gt 0.0623
_refine_ls_shift/su_max 0.002
_refine_ls_shift/su_mean 0
_refine_ls_structure_factor_coef Fsqd
_refine_ls_weighting_details 'calc w=1/[\s^2^(Fo^2^)+(0.0417P)^2^+0.4831P] where P=(Fo^2^+2Fc^2^)/3'
_refine_ls_weighting_scheme calc
_refine_ls_wR_factor_ref 0.148
_reflns_number_gt 2821
_reflns_number_total 2838
_reflns_threshold_expression >2\s(I)
_cod_data_source_file om2337.cif
_cod_data_source_block I
_cod_original_sg_symbol_H-M 'P 21/n'
_cod_database_code 2226248
_cod_database_fobs_code 2226248

loop_
_symmetry_equiv_pos_as_xyz
'x, y, z'
'-x+1/2, y+1/2, -z+1/2'
'-x, -y, -z'
'x-1/2, -y-1/2, z-1/2'

loop_
_atom_site_type_symbol
_atom_site_label
_atom_site_fract_x
_atom_site_fract_y
_atom_site_fract_z
_atom_site_U_iso_or_equiv
_atom_site_adp_type
_atom_site_calc_flag
_atom_site_refinement_flags
_atom_site_occupancy
_atom_site_disorder_assembly
_atom_site_disorder_group
N N1 0.53644(12) -0.2326(3) 0.39241(11) 0.0627(5) Uani d . 1 . .
N N9 0.15252(12) 0.1918(3) 0.39179(10) 0.0567(5) Uani d . 1 . .
C C1 0.31091(15) 0.1662(4) 0.42835(13) 0.0583(6) Uani d . 1 . .
H H1 0.3127 0.2991 0.456 0.07 Uiso calc R 1 . .
C C2 0.38396(14) 0.0359(4) 0.42111(12) 0.0580(6) Uani d . 1 . .
H H2 0.436 0.0829 0.444 0.07 Uiso calc R 1 . .
C C3 0.38256(14) -0.1669(4) 0.38000(12) 0.0530(5) Uani d . 1 . .
C C4 0.30554(14) -0.2380(4) 0.34500(12) 0.0531(5) Uani d . 1 . .
H H4 0.304 -0.3717 0.3178 0.064 Uiso calc R 1 . .
C C4A 0.23047(13) -0.1080(4) 0.35070(11) 0.0511(5) Uani d . 1 . .
C C4B 0.14167(13) -0.1318(4) 0.32328(11) 0.0520(5) Uani d . 1 . .
C C5 0.09773(15) -0.2925(4) 0.27965(12) 0.0611(6) Uani d . 1 . .
H H5 0.1274 -0.4154 0.2605 0.073 Uiso calc R 1 . .
C C6 0.00979(16) -0.2669(5) 0.26525(14) 0.0678(7) Uani d . 1 . .
H H6 -0.0202 -0.3737 0.2364 0.081 Uiso calc R 1 . .
C C7 -0.03468(16) -0.0827(5) 0.29346(14) 0.0684(7) Uani d . 1 . .
H H7 -0.0942 -0.0697 0.2833 0.082 Uiso calc R 1 . .
C C8 0.00672(15) 0.0809(4) 0.33593(13) 0.0636(6) Uani d . 1 . .
H H8 -0.0235 0.2044 0.354 0.076 Uiso calc R 1 . .
C C8A 0.09549(14) 0.0541(4) 0.35072(11) 0.0542(5) Uani d . 1 . .
C C9A 0.23398(14) 0.0931(4) 0.39289(11) 0.0522(5) Uani d . 1 . .
C C10 0.12624(16) 0.3717(4) 0.44220(14) 0.0651(6) Uani d . 1 . .
H H10A 0.0808 0.4594 0.4171 0.078 Uiso calc R 1 . .
H H10B 0.1757 0.4697 0.452 0.078 Uiso calc R 1 . .
C C11 0.0931(2) 0.2849(5) 0.51707(15) 0.0874(9) Uani d . 1 . .
H H11A 0.0766 0.4088 0.5486 0.131 Uiso calc R 1 . .
H H11B 0.1382 0.2003 0.5425 0.131 Uiso calc R 1 . .
H H11C 0.0434 0.1904 0.5077 0.131 Uiso calc R 1 . .
C C12 0.46110(14) -0.3017(4) 0.37283(12) 0.0553(5) Uani d . 1 . .
H H12 0.4557 -0.4456 0.3529 0.066 Uiso calc R 1 . .
C C13 0.60811(14) -0.3801(4) 0.38491(12) 0.0550(5) Uani d . 1 . .
C C14 0.61128(15) -0.5881(4) 0.41922(13) 0.0636(6) Uani d . 1 . .
H H14 0.5646 -0.6363 0.448 0.076 Uiso calc R 1 . .
C C15 0.68271(18) -0.7249(5) 0.41133(16) 0.0767(7) Uani d . 1 . .
H H15 0.6844 -0.8639 0.4352 0.092 Uiso calc R 1 . .
C C16 0.75146(18) -0.6566(5) 0.36830(18) 0.0818(8) Uani d . 1 . .
H H16 0.7992 -0.7505 0.362 0.098 Uiso calc R 1 . .
C C17 0.74958(16) -0.4498(5) 0.33467(16) 0.0795(8) Uani d . 1 . .
H H17 0.7964 -0.4032 0.3057 0.095 Uiso calc R 1 . .
C C18 0.67877(15) -0.3096(4) 0.34333(14) 0.0674(6) Uani d . 1 . .
H H18 0.6786 -0.1679 0.3212 0.081 Uiso calc R 1 . .

loop_
_atom_site_aniso_label
_atom_site_aniso_U_11
_atom_site_aniso_U_22
_atom_site_aniso_U_33
_atom_site_aniso_U_12
_atom_site_aniso_U_13
_atom_site_aniso_U_23
N1 0.0557(11) 0.0652(12) 0.0671(12) 0.0002(9) -0.0018(9) -0.0068(10)
N9 0.0579(11) 0.0550(11) 0.0573(10) 0.0052(9) 0.0051(8) -0.0043(9)
C1 0.0646(13) 0.0538(13) 0.0566(12) -0.0033(11) 0.0010(10) -0.0071(10)
C2 0.0570(12) 0.0616(14) 0.0553(12) -0.0056(11) -0.0028(10) -0.0016(11)
C3 0.0549(12) 0.0564(13) 0.0477(11) 0.0000(10) 0.0020(9) 0.0005(10)
C4 0.0592(12) 0.0516(12) 0.0485(11) -0.0004(10) 0.0014(9) -0.0044(9)
C4A 0.0549(12) 0.0514(12) 0.0470(11) -0.0026(10) 0.0012(9) 0.0000(9)
C4B 0.0558(12) 0.0567(12) 0.0435(10) -0.0015(10) 0.0022(9) 0.0047(9)
C5 0.0686(14) 0.0626(14) 0.0519(12) -0.0042(11) -0.0041(10) -0.0013(11)
C6 0.0647(14) 0.0795(17) 0.0589(13) -0.0129(13) -0.0095(11) 0.0054(12)
C7 0.0551(13) 0.0889(19) 0.0611(14) -0.0045(13) -0.0032(11) 0.0162(13)
C8 0.0590(13) 0.0738(16) 0.0582(13) 0.0065(12) 0.0053(10) 0.0093(12)
C8A 0.0573(12) 0.0593(13) 0.0461(11) -0.0012(10) 0.0037(9) 0.0062(10)
C9A 0.0569(12) 0.0518(12) 0.0480(11) 0.0003(10) 0.0051(9) 0.0009(9)
C10 0.0702(15) 0.0567(13) 0.0688(15) 0.0077(12) 0.0092(12) -0.0066(11)
C11 0.101(2) 0.102(2) 0.0603(15) 0.0029(18) 0.0132(14) -0.0073(15)
C12 0.0577(13) 0.0579(13) 0.0505(12) -0.0021(10) 0.0031(9) -0.0029(10)
C13 0.0519(12) 0.0608(13) 0.0524(12) -0.0049(10) -0.0024(9) -0.0068(10)
C14 0.0626(14) 0.0665(15) 0.0619(14) -0.0044(12) 0.0076(11) -0.0003(11)
C15 0.0802(17) 0.0668(16) 0.0833(18) 0.0074(14) 0.0044(14) 0.0030(14)
C16 0.0649(16) 0.082(2) 0.099(2) 0.0120(14) 0.0043(14) -0.0125(17)
C17 0.0560(14) 0.093(2) 0.0902(19) -0.0115(14) 0.0155(13) -0.0126(16)
C18 0.0640(14) 0.0665(15) 0.0720(15) -0.0111(12) 0.0052(12) -0.0017(12)

loop_
_atom_type_symbol
_atom_type_description
_atom_type_scat_dispersion_real
_atom_type_scat_dispersion_imag
_atom_type_scat_source
C C 0.0033 0.0016 'International Tables Vol C Tables 4.2.6.8 and 6.1.1.4'
H H 0 0 'International Tables Vol C Tables 4.2.6.8 and 6.1.1.4'
N N 0.0061 0.0033 'International Tables Vol C Tables 4.2.6.8 and 6.1.1.4'

loop_
_geom_angle_atom_site_label_1
_geom_angle_atom_site_label_2
_geom_angle_atom_site_label_3
_geom_angle_site_symmetry_1
_geom_angle_site_symmetry_3
_geom_angle
_geom_angle_publ_flag
C12 N1 C13 . . 118.5(2) n
C9A N9 C8A . . 108.32(18) n
C9A N9 C10 . . 124.65(19) n
C8A N9 C10 . . 124.95(19) n
C2 C1 C9A . . 117.8(2) n
C2 C1 H1 . . 121.1 n
C9A C1 H1 . . 121.1 n
C1 C2 C3 . . 122.0(2) n
C1 C2 H2 . . 119 n
C3 C2 H2 . . 119 n
C4 C3 C2 . . 119.6(2) n
C4 C3 C12 . . 119.4(2) n
C2 C3 C12 . . 121.0(2) n
C3 C4 C4A . . 119.7(2) n
C3 C4 H4 . . 120.1 n
C4A C4 H4 . . 120.1 n
C4 C4A C9A . . 119.24(19) n
C4 C4A C4B . . 134.2(2) n
C9A C4A C4B . . 106.53(18) n
C5 C4B C8A . . 119.4(2) n
C5 C4B C4A . . 134.0(2) n
C8A C4B C4A . . 106.66(19) n
C6 C5 C4B . . 119.1(2) n
C6 C5 H5 . . 120.5 n
C4B C5 H5 . . 120.5 n
C5 C6 C7 . . 120.6(2) n
C5 C6 H6 . . 119.7 n
C7 C6 H6 . . 119.7 n
C8 C7 C6 . . 122.0(2) n
C8 C7 H7 . . 119 n
C6 C7 H7 . . 119 n
C7 C8 C8A . . 117.3(2) n
C7 C8 H8 . . 121.3 n
C8A C8 H8 . . 121.3 n
N9 C8A C8 . . 129.2(2) n
N9 C8A C4B . . 109.14(18) n
C8 C8A C4B . . 121.7(2) n
N9 C9A C1 . . 129.1(2) n
N9 C9A C4A . . 109.32(18) n
C1 C9A C4A . . 121.6(2) n
N9 C10 C11 . . 112.2(2) n
N9 C10 H10A . . 109.2 n
C11 C10 H10A . . 109.2 n
N9 C10 H10B . . 109.2 n
C11 C10 H10B . . 109.2 n
H10A C10 H10B . . 107.9 n
C10 C11 H11A . . 109.5 n
C10 C11 H11B . . 109.5 n
H11A C11 H11B . . 109.5 n
C10 C11 H11C . . 109.5 n
H11A C11 H11C . . 109.5 n
H11B C11 H11C . . 109.5 n
N1 C12 C3 . . 123.2(2) n
N1 C12 H12 . . 118.4 n
C3 C12 H12 . . 118.4 n
C14 C13 C18 . . 118.8(2) n
C14 C13 N1 . . 122.6(2) n
C18 C13 N1 . . 118.5(2) n
C15 C14 C13 . . 120.7(2) n
C15 C14 H14 . . 119.6 n
C13 C14 H14 . . 119.6 n
C16 C15 C14 . . 120.1(3) n
C16 C15 H15 . . 119.9 n
C14 C15 H15 . . 119.9 n
C17 C16 C15 . . 119.7(3) n
C17 C16 H16 . . 120.1 n
C15 C16 H16 . . 120.1 n
C16 C17 C18 . . 120.6(2) n
C16 C17 H17 . . 119.7 n
C18 C17 H17 . . 119.7 n
C17 C18 C13 . . 119.9(2) n
C17 C18 H18 . . 120 n
C13 C18 H18 . . 120 n

loop_
_geom_bond_atom_site_label_1
_geom_bond_atom_site_label_2
_geom_bond_site_symmetry_2
_geom_bond_distance
_geom_bond_publ_flag
N1 C12 . 1.268(3) n
N1 C13 . 1.416(3) n
N9 C9A . 1.381(3) n
N9 C8A . 1.391(3) n
N9 C10 . 1.453(3) n
C1 C2 . 1.372(3) n
C1 C9A . 1.393(3) n
C1 H1 . 0.93 n
C2 C3 . 1.409(3) n
C2 H2 . 0.93 n
C3 C4 . 1.386(3) n
C3 C12 . 1.456(3) n
C4 C4A . 1.393(3) n
C4 H4 . 0.93 n
C4A C9A . 1.411(3) n
C4A C4B . 1.442(3) n
C4B C5 . 1.393(3) n
C4B C8A . 1.407(3) n
C5 C6 . 1.376(3) n
C5 H5 . 0.93 n
C6 C7 . 1.390(4) n
C6 H6 . 0.93 n
C7 C8 . 1.376(3) n
C7 H7 . 0.93 n
C8 C8A . 1.390(3) n
C8 H8 . 0.93 n
C10 C11 . 1.510(3) n
C10 H10A . 0.97 n
C10 H10B . 0.97 n
C11 H11A . 0.96 n
C11 H11B . 0.96 n
C11 H11C . 0.96 n
C12 H12 . 0.93 n
C13 C14 . 1.380(3) n
C13 C18 . 1.384(3) n
C14 C15 . 1.375(3) n
C14 H14 . 0.93 n
C15 C16 . 1.371(4) n
C15 H15 . 0.93 n
C16 C17 . 1.368(4) n
C16 H16 . 0.93 n
C17 C18 . 1.382(4) n
C17 H17 . 0.93 n
C18 H18 . 0.93 n

loop_
_geom_hbond_atom_site_label_D
_geom_hbond_atom_site_label_H
_geom_hbond_atom_site_label_A
_geom_hbond_site_symmetry_A
_geom_hbond_distance_DH
_geom_hbond_distance_HA
_geom_hbond_distance_DA
_geom_hbond_angle_DHA
_geom_hbond_publ_flag
C5 H5 Cg1 2_545 0.93 2.87 3.587(3) 134.7 yes
C12 H12 Cg2 2_545 0.93 2.98 3.660(3) 130.9 yes
C10 H10A Cg2 1_565 0.97 3.25 4.050(4) 141.6 yes

loop_
_geom_torsion_atom_site_label_1
_geom_torsion_atom_site_label_2
_geom_torsion_atom_site_label_3
_geom_torsion_atom_site_label_4
_geom_torsion_site_symmetry_1
_geom_torsion_site_symmetry_2
_geom_torsion_site_symmetry_3
_geom_torsion_site_symmetry_4
_geom_torsion
_geom_torsion_publ_flag
C9A C1 C2 C3 . . . . -0.6(3) n
C1 C2 C3 C4 . . . . 0.5(3) n
C1 C2 C3 C12 . . . . 179.7(2) n
C2 C3 C4 C4A . . . . 0.1(3) n
C12 C3 C4 C4A . . . . -179.05(19) n
C3 C4 C4A C9A . . . . -0.7(3) n
C3 C4 C4A C4B . . . . -178.9(2) n
C4 C4A C4B C5 . . . . -1.2(4) n
C9A C4A C4B C5 . . . . -179.6(2) n
C4 C4A C4B C8A . . . . 177.8(2) n
C9A C4A C4B C8A . . . . -0.6(2) n
C8A C4B C5 C6 . . . . -0.8(3) n
C4A C4B C5 C6 . . . . 178.0(2) n
C4B C5 C6 C7 . . . . 0.3(3) n
C5 C6 C7 C8 . . . . 0.5(4) n
C6 C7 C8 C8A . . . . -0.8(3) n
C9A N9 C8A C8 . . . . 178.3(2) n
C10 N9 C8A C8 . . . . 14.1(4) n
C9A N9 C8A C4B . . . . -1.7(2) n
C10 N9 C8A C4B . . . . -165.92(19) n
C7 C8 C8A N9 . . . . -179.8(2) n
C7 C8 C8A C4B . . . . 0.3(3) n
C5 C4B C8A N9 . . . . -179.41(18) n
C4A C4B C8A N9 . . . . 1.4(2) n
C5 C4B C8A C8 . . . . 0.5(3) n
C4A C4B C8A C8 . . . . -178.60(19) n
C8A N9 C9A C1 . . . . -178.4(2) n
C10 N9 C9A C1 . . . . -14.2(4) n
C8A N9 C9A C4A . . . . 1.4(2) n
C10 N9 C9A C4A . . . . 165.58(19) n
C2 C1 C9A N9 . . . . 179.7(2) n
C2 C1 C9A C4A . . . . 0.0(3) n
C4 C4A C9A N9 . . . . -179.11(19) n
C4B C4A C9A N9 . . . . -0.5(2) n
C4 C4A C9A C1 . . . . 0.7(3) n
C4B C4A C9A C1 . . . . 179.34(19) n
C9A N9 C10 C11 . . . . -86.0(3) y
C8A N9 C10 C11 . . . . 75.7(3) n
C13 N1 C12 C3 . . . . 178.29(19) y
C4 C3 C12 N1 . . . . 168.4(2) n
C2 C3 C12 N1 . . . . -10.7(3) y
C12 N1 C13 C14 . . . . -56.6(3) y
C12 N1 C13 C18 . . . . 125.4(2) n
C18 C13 C14 C15 . . . . -1.0(3) n
N1 C13 C14 C15 . . . . -179.1(2) n
C13 C14 C15 C16 . . . . -0.8(4) n
C14 C15 C16 C17 . . . . 1.5(4) n
C15 C16 C17 C18 . . . . -0.4(4) n
C16 C17 C18 C13 . . . . -1.5(4) n
C14 C13 C18 C17 . . . . 2.1(3) n
N1 C13 C18 C17 . . . . -179.7(2) n

loop_
_cod_related_entry_id
_cod_related_entry_database
_cod_related_entry_code
1 ChemSpider 1044110
